data_4500845
loop_
_publ_author_name
'Karmakar, Anirban'
'Titi, Hatem M.'
'Goldberg, Israel'

_publ_section_title
;
 Coordination Polymers of
 5-(2-Amino/Acetamido-4-carboxyphenoxy)-benzene-1,3-dioic Acids with
 Transition Metal Ions: Synthesis, Structure, and Catalytic Activity
;
_journal_issue 6
_journal_name_full 'Crystal Growth &amp; Design'
_journal_page_first 2621
_journal_paper_doi 10.1021/cg200350j
_journal_volume 11
_journal_year 2011
_chemical_formula_moiety 'C27 H23 N3 Ni O10'
_chemical_formula_sum 'C27 H23 N3 Ni O10'
_chemical_formula_weight 608.19
_chemical_name_systematic
; 
 ? 
;
_space_group_IT_number 15
_symmetry_cell_setting monoclinic
_symmetry_space_group_name_Hall '-C 2yc'
_symmetry_space_group_name_H-M 'C 1 2/c 1'
_atom_sites_solution_hydrogens geom
_atom_sites_solution_primary direct
_atom_sites_solution_secondary difmap
_audit_creation_method SHELXL-97
_cell_angle_alpha 90.00
_cell_angle_beta 106.6530(13)
_cell_angle_gamma 90.00
_cell_formula_units_Z 8
_cell_length_a 19.8252(5)
_cell_length_b 22.6037(5)
_cell_length_c 14.7099(4)
_cell_measurement_reflns_used 6658
_cell_measurement_temperature 110(2)
_cell_measurement_theta_max 27.93
_cell_measurement_theta_min 1.80
_cell_volume 6315.4(3)
_computing_cell_refinement Denzo
_computing_data_collection 'Collect, Nonius B.V.'
_computing_data_reduction 'Denzo & Scalepack'
_computing_structure_refinement 'SHELXL-97 (Sheldrick, 1997)'
_computing_structure_solution SIR-97
_diffrn_ambient_temperature 110(2)
_diffrn_detector_area_resol_mean 12.8
_diffrn_measured_fraction_theta_full 0.994
_diffrn_measured_fraction_theta_max 0.994
_diffrn_measurement_device_type 'Nonius KappaCCD'
_diffrn_measurement_method '0.5 deg. \w scans'
_diffrn_radiation_monochromator graphite
_diffrn_radiation_source 'fine-focus sealed tube'
_diffrn_radiation_type MoK\a
_diffrn_radiation_wavelength 0.71073
_diffrn_reflns_av_R_equivalents 0.0930
_diffrn_reflns_av_sigmaI/netI 0.1007
_diffrn_reflns_limit_h_max 25
_diffrn_reflns_limit_h_min 0
_diffrn_reflns_limit_k_max 29
_diffrn_reflns_limit_k_min 0
_diffrn_reflns_limit_l_max 18
_diffrn_reflns_limit_l_min -19
_diffrn_reflns_number 23507
_diffrn_reflns_theta_full 27.93
_diffrn_reflns_theta_max 27.93
_diffrn_reflns_theta_min 1.80
_diffrn_standards_number 0
_exptl_absorpt_coefficient_mu 0.669
_exptl_absorpt_correction_T_max 0.9064
_exptl_absorpt_correction_T_min 0.7758
_exptl_absorpt_correction_type multi-scan
_exptl_absorpt_process_details 'Blessing, 1995'
_exptl_crystal_colour green
_exptl_crystal_density_diffrn 1.279
_exptl_crystal_density_method 'not measured'
_exptl_crystal_description plates
_exptl_crystal_F_000 2512
_exptl_crystal_size_max 0.40
_exptl_crystal_size_mid 0.30
_exptl_crystal_size_min 0.15
_platon_squeeze_details
;
;
_refine_diff_density_max 1.008
_refine_diff_density_min -0.577
_refine_diff_density_rms 0.092
_refine_ls_extinction_method none
_refine_ls_goodness_of_fit_ref 0.909
_refine_ls_hydrogen_treatment constr
_refine_ls_matrix_type fullcycle
_refine_ls_number_parameters 413
_refine_ls_number_reflns 7525
_refine_ls_number_restraints 8
_refine_ls_restrained_S_all 0.928
_refine_ls_R_factor_all 0.1154
_refine_ls_R_factor_gt 0.0619
_refine_ls_shift/su_max 0.008
_refine_ls_shift/su_mean 0.002
_refine_ls_structure_factor_coef Fsqd
_refine_ls_weighting_details 'calc w=1/[\s^2^(Fo^2^)+(0.0901P)^2^+0.0000P] where P=(Fo^2^+2Fc^2^)/3'
_refine_ls_weighting_scheme calc
_refine_ls_wR_factor_gt 0.1478
_refine_ls_wR_factor_ref 0.1642
_reflns_number_gt 3992
_reflns_number_total 7525
_reflns_threshold_expression >2sigma(I)
_cod_data_source_file cg200350j_si_001.cif
_cod_data_source_block 9
_cod_original_sg_symbol_H-M 'C 2/c'
_cod_database_code 4500845

loop_
_symmetry_equiv_pos_as_xyz
'x, y, z'
'-x, y, -z+1/2'
'x+1/2, y+1/2, z'
'-x+1/2, y+1/2, -z+1/2'
'-x, -y, -z'
'x, -y, z-1/2'
'-x+1/2, -y+1/2, -z'
'x+1/2, -y+1/2, z-1/2'

loop_
_atom_site_label
_atom_site_type_symbol
_atom_site_fract_x
_atom_site_fract_y
_atom_site_fract_z
_atom_site_U_iso_or_equiv
_atom_site_adp_type
_atom_site_occupancy
_atom_site_symmetry_multiplicity
_atom_site_calc_flag
_atom_site_refinement_flags
_atom_site_disorder_assembly
_atom_site_disorder_group
Ni1 Ni 0.5000 0.28656(2) 0.2500 0.02003(16) Uani 1 2 d S . .
Ni2 Ni 0.0000 0.28530(2) 0.2500 0.02044(17) Uani 1 2 d S . .
O3 O 0.07884(12) 0.28644(9) 0.18488(15) 0.0225(5) Uani 1 1 d . . .
O4 O 0.02065(14) 0.28691(15) 0.03031(18) 0.0531(9) Uani 1 1 d . . .
C5 C 0.07600(18) 0.28933(14) 0.0984(3) 0.0269(8) Uani 1 1 d . . .
C6 C 0.14501(18) 0.29783(13) 0.0764(2) 0.0230(7) Uani 1 1 d . . .
C7 C 0.20838(17) 0.29066(13) 0.1481(2) 0.0204(7) Uani 1 1 d . . .
H7 H 0.2077 0.2800 0.2103 0.024 Uiso 1 1 calc R . .
C8 C 0.27213(18) 0.29902(13) 0.1285(2) 0.0222(7) Uani 1 1 d . . .
C9 C 0.34048(18) 0.29014(13) 0.2042(2) 0.0227(7) Uani 1 1 d . . .
O10 O 0.39539(12) 0.28549(9) 0.17831(15) 0.0237(5) Uani 1 1 d . . .
O11 O 0.33889(13) 0.28846(10) 0.29051(16) 0.0297(6) Uani 1 1 d . . .
C12 C 0.27332(17) 0.31705(13) 0.0391(2) 0.0232(7) Uani 1 1 d . . .
H12 H 0.3168 0.3232 0.0254 0.028 Uiso 1 1 calc R . .
C13 C 0.21052(19) 0.32599(13) -0.0296(2) 0.0241(7) Uani 1 1 d . . .
C14 C 0.14619(19) 0.31528(13) -0.0137(2) 0.0241(7) Uani 1 1 d . . .
H14 H 0.1036 0.3197 -0.0634 0.029 Uiso 1 1 calc R . .
O15 O 0.21100(13) 0.34154(10) -0.12207(16) 0.0293(6) Uani 1 1 d . . .
C16 C 0.22845(19) 0.39897(15) -0.1370(3) 0.0297(8) Uani 1 1 d . . .
C17 C 0.2362(2) 0.44442(16) -0.0727(3) 0.0333(9) Uani 1 1 d . . .
H17 H 0.2312 0.4371 -0.0114 0.040 Uiso 1 1 calc R . .
C18 C 0.2513(2) 0.50114(16) -0.0978(3) 0.0364(9) Uani 1 1 d . . .
H18 H 0.2574 0.5326 -0.0534 0.044 Uiso 1 1 calc R . .
C19 C 0.2575(2) 0.51162(16) -0.1884(3) 0.0379(9) Uani 1 1 d . . .
C20 C 0.2746(2) 0.57101(17) -0.2198(3) 0.0434(10) Uani 1 1 d . . .
O21 O 0.28479(17) 0.57870(12) -0.2966(2) 0.0522(8) Uani 1 1 d . . .
O22 O 0.27768(15) 0.61366(12) -0.1576(2) 0.0477(7) Uani 1 1 d . . .
H22 H 0.2874 0.6458 -0.1797 0.072 Uiso 1 1 calc R . .
C23 C 0.2507(2) 0.46578(16) -0.2533(3) 0.0376(9) Uani 1 1 d . . .
H23 H 0.2555 0.4735 -0.3147 0.045 Uiso 1 1 calc R . .
C24 C 0.23694(19) 0.40815(16) -0.2285(3) 0.0313(8) Uani 1 1 d . . .
N25 N 0.23077(18) 0.35951(14) -0.2888(2) 0.0387(8) Uani 1 1 d . . .
H25 H 0.2128 0.3272 -0.2719 0.046 Uiso 1 1 calc R . .
C26 C 0.2489(3) 0.3567(2) -0.3679(4) 0.0696(15) Uani 1 1 d . . .
O27 O 0.2709(3) 0.39896(18) -0.4038(3) 0.1025(16) Uani 1 1 d . . .
C28 C 0.2419(4) 0.2968(3) -0.4146(4) 0.090(2) Uani 1 1 d . . .
H28A H 0.2114 0.2716 -0.3890 0.135 Uiso 1 1 calc R . .
H28B H 0.2885 0.2785 -0.4018 0.135 Uiso 1 1 calc R . .
H28C H 0.2213 0.3013 -0.4832 0.135 Uiso 1 1 calc R . .
N29 N 0.5000 0.19310(16) 0.2500 0.0211(8) Uani 1 2 d S . .
C30 C 0.45231(18) 0.16200(14) 0.2792(3) 0.0274(8) Uani 1 1 d . . .
H30 H 0.4181 0.1831 0.3002 0.033 Uiso 1 1 calc R . .
C31 C 0.45055(19) 0.10125(14) 0.2802(3) 0.0311(8) Uani 1 1 d . . .
H31 H 0.4156 0.0814 0.3014 0.037 Uiso 1 1 calc R . .
C32 C 0.5000 0.06844(19) 0.2500 0.0228(10) Uani 1 2 d S . .
C33 C 0.5000 0.00267(19) 0.2500 0.0258(11) Uani 1 2 d S . .
C34 C 0.43868(19) -0.02952(15) 0.2426(3) 0.0305(8) Uani 1 1 d . . .
H34 H 0.3956 -0.0095 0.2373 0.037 Uiso 1 1 calc R . .
C35 C 0.44074(19) -0.09044(15) 0.2431(3) 0.0305(8) Uani 1 1 d . . .
H35 H 0.3985 -0.1117 0.2384 0.037 Uiso 1 1 calc R . .
N36 N 0.5000 0.37987(16) 0.2500 0.0250(9) Uani 1 2 d S . .
C37A C 0.5575(3) 0.4119(3) 0.2864(5) 0.062(2) Uani 0.693(7) 1 d P A 1
H37A H 0.6002 0.3910 0.3126 0.075 Uiso 0.693(7) 1 calc PR A 1
C38A C 0.5611(2) 0.4721(2) 0.2895(6) 0.071(3) Uani 0.693(7) 1 d PD A 1
H38A H 0.6043 0.4917 0.3181 0.085 Uiso 0.693(7) 1 calc PR A 1
C41A C 0.5589(2) 0.66147(17) 0.2667(4) 0.0365(15) Uani 0.693(7) 1 d PD A 1
H41A H 0.6021 0.6825 0.2786 0.044 Uiso 0.693(7) 1 calc PR A 1
C42A C 0.5625(2) 0.60065(17) 0.2682(5) 0.0502(19) Uani 0.693(7) 1 d PD A 1
H42A H 0.6065 0.5808 0.2814 0.060 Uiso 0.693(7) 1 calc PR A 1
O39 O 0.47854(12) 0.28952(10) 0.38026(15) 0.0272(5) Uani 1 1 d . . .
H39A H 0.4319 0.2893 0.3500 0.033 Uiso 1 1 d . . .
H39B H 0.4923 0.2642 0.4299 0.033 Uiso 1 1 d . . .
N40 N 0.5000 0.69351(13) 0.2500 0.0232(9) Uani 1 2 d SD . .
C43 C 0.5000 0.56905(15) 0.2500 0.0270(11) Uani 1 2 d SD . .
C44 C 0.5000 0.50396(15) 0.2500 0.0286(11) Uani 1 2 d SD . .
N45 N 0.0000 0.37903(16) 0.2500 0.0268(9) Uani 1 2 d S . .
O46 O -0.07776(12) 0.28243(10) 0.11953(16) 0.0303(6) Uani 1 1 d . . .
H46A H -0.0444 0.2843 0.0887 0.036 Uiso 1 1 d . . .
H46B H -0.1047 0.3148 0.0957 0.036 Uiso 1 1 d . . .
C37B C 0.5497(6) 0.4084(5) 0.2241(7) 0.025(3) Uani 0.307(6) 1 d P A 2
H37B H 0.5845 0.3870 0.2048 0.030 Uiso 0.307(6) 1 calc PR A 2
C38B C 0.5509(4) 0.4703(4) 0.2254(7) 0.021(3) Uani 0.307(6) 1 d PD A 2
H38B H 0.5879 0.4901 0.2088 0.026 Uiso 0.307(6) 1 calc PR A 2
C41B C 0.5562(4) 0.6644(3) 0.2400(8) 0.026(3) Uani 0.307(6) 1 d PD A 2
H41B H 0.5951 0.6853 0.2301 0.032 Uiso 0.307(6) 1 calc PR A 2
C42B C 0.5567(3) 0.6035(3) 0.2443(8) 0.021(3) Uani 0.307(6) 1 d PD A 2
H42B H 0.5987 0.5836 0.2434 0.032 Uiso 0.307(6) 1 calc PR A 2

loop_
_atom_site_aniso_label
_atom_site_aniso_U_11
_atom_site_aniso_U_22
_atom_site_aniso_U_33
_atom_site_aniso_U_23
_atom_site_aniso_U_13
_atom_site_aniso_U_12
Ni1 0.0216(3) 0.0148(3) 0.0245(3) 0.000 0.0079(2) 0.000
Ni2 0.0216(3) 0.0145(3) 0.0272(3) 0.000 0.0102(3) 0.000
O3 0.0236(12) 0.0218(11) 0.0235(12) 0.0015(10) 0.0091(10) -0.0006(10)
O4 0.0222(15) 0.108(3) 0.0293(14) -0.0188(16) 0.0081(12) -0.0072(16)
C5 0.0209(18) 0.0239(17) 0.036(2) -0.0055(16) 0.0076(15) -0.0005(15)
C6 0.0284(19) 0.0140(15) 0.0285(18) -0.0001(13) 0.0111(15) -0.0005(13)
C7 0.0224(18) 0.0169(15) 0.0222(16) 0.0019(13) 0.0070(13) 0.0021(13)
C8 0.0256(19) 0.0166(15) 0.0244(17) -0.0010(13) 0.0068(14) -0.0007(13)
C9 0.0235(18) 0.0163(15) 0.0301(18) -0.0004(14) 0.0107(14) 0.0014(13)
O10 0.0250(13) 0.0212(11) 0.0274(12) -0.0007(10) 0.0113(10) -0.0003(10)
O11 0.0277(14) 0.0360(14) 0.0257(12) 0.0014(11) 0.0083(10) 0.0021(11)
C12 0.0190(18) 0.0198(16) 0.0337(18) 0.0007(15) 0.0124(15) -0.0016(14)
C13 0.033(2) 0.0167(15) 0.0241(17) -0.0006(14) 0.0110(15) 0.0023(14)
C14 0.032(2) 0.0138(15) 0.0271(18) -0.0001(14) 0.0090(15) 0.0010(14)
O15 0.0374(15) 0.0236(12) 0.0298(13) 0.0084(10) 0.0142(11) 0.0013(11)
C16 0.027(2) 0.0250(18) 0.038(2) 0.0103(16) 0.0106(16) 0.0021(15)
C17 0.035(2) 0.0284(18) 0.038(2) 0.0067(17) 0.0140(17) -0.0020(17)
C18 0.040(2) 0.0254(18) 0.045(2) 0.0033(17) 0.0138(19) 0.0010(17)
C19 0.029(2) 0.033(2) 0.054(3) 0.0083(19) 0.0163(18) 0.0031(17)
C20 0.039(2) 0.032(2) 0.062(3) 0.021(2) 0.019(2) 0.0078(18)
O21 0.066(2) 0.0361(16) 0.066(2) 0.0179(15) 0.0377(18) 0.0003(14)
O22 0.054(2) 0.0288(14) 0.0648(19) 0.0074(14) 0.0233(16) -0.0061(13)
C23 0.034(2) 0.040(2) 0.043(2) 0.0215(19) 0.0188(17) 0.0113(18)
C24 0.024(2) 0.036(2) 0.037(2) 0.0108(17) 0.0136(16) 0.0038(16)
N25 0.047(2) 0.0403(19) 0.0358(17) 0.0102(15) 0.0238(15) 0.0029(16)
C26 0.083(4) 0.071(4) 0.060(3) -0.002(3) 0.028(3) -0.028(3)
O27 0.160(5) 0.089(3) 0.073(3) -0.018(2) 0.055(3) -0.055(3)
C28 0.106(5) 0.106(5) 0.069(4) -0.040(3) 0.044(4) -0.039(4)
N29 0.018(2) 0.0181(19) 0.027(2) 0.000 0.0058(17) 0.000
C30 0.024(2) 0.0201(16) 0.042(2) 0.0033(15) 0.0153(16) 0.0034(14)
C31 0.027(2) 0.0195(17) 0.052(2) 0.0077(16) 0.0193(17) 0.0011(15)
C32 0.013(2) 0.021(2) 0.036(3) 0.000 0.009(2) 0.000
C33 0.025(3) 0.016(2) 0.036(3) 0.000 0.008(2) 0.000
C34 0.0209(19) 0.0239(18) 0.048(2) 0.0019(16) 0.0120(17) 0.0015(15)
C35 0.025(2) 0.0215(17) 0.048(2) -0.0007(16) 0.0146(17) -0.0034(15)
N36 0.028(2) 0.020(2) 0.029(2) 0.000 0.0107(18) 0.000
C37A 0.039(4) 0.021(3) 0.113(6) -0.010(3) -0.001(4) 0.007(3)
C38A 0.028(4) 0.029(3) 0.135(8) 0.008(4) -0.009(4) 0.001(3)
C41A 0.025(3) 0.031(3) 0.057(4) 0.003(3) 0.018(3) -0.003(2)
C42A 0.040(4) 0.027(3) 0.083(5) -0.006(3) 0.017(3) 0.001(3)
O39 0.0239(13) 0.0325(13) 0.0255(12) 0.0007(10) 0.0078(10) 0.0001(10)
N40 0.021(2) 0.0175(19) 0.035(2) 0.000 0.0150(18) 0.000
C43 0.027(3) 0.023(2) 0.033(3) 0.000 0.011(2) 0.000
C44 0.034(3) 0.019(2) 0.038(3) 0.000 0.019(2) 0.000
N45 0.027(2) 0.020(2) 0.038(2) 0.000 0.0155(19) 0.000
O46 0.0249(13) 0.0351(14) 0.0315(13) 0.0022(11) 0.0090(11) 0.0013(11)
C37B 0.013(6) 0.038(7) 0.027(6) -0.001(5) 0.011(5) -0.013(5)
C38B 0.019(6) 0.017(5) 0.029(6) 0.009(5) 0.008(5) 0.005(4)
C41B 0.032(8) 0.012(5) 0.034(7) 0.006(4) 0.007(6) 0.004(5)
C42B 0.024(7) 0.013(5) 0.030(8) 0.014(5) 0.012(6) 0.009(5)

loop_
_atom_type_symbol
_atom_type_description
_atom_type_scat_dispersion_real
_atom_type_scat_dispersion_imag
_atom_type_scat_source
C C 0.0033 0.0016 'International Tables Vol C Tables 4.2.6.8 and 6.1.1.4'
H H 0.0000 0.0000 'International Tables Vol C Tables 4.2.6.8 and 6.1.1.4'
O O 0.0106 0.0060 'International Tables Vol C Tables 4.2.6.8 and 6.1.1.4'
N N 0.0061 0.0033 'International Tables Vol C Tables 4.2.6.8 and 6.1.1.4'
Ni Ni 0.3393 1.1124 'International Tables Vol C Tables 4.2.6.8 and 6.1.1.4'

loop_
_geom_angle_atom_site_label_1
_geom_angle_atom_site_label_2
_geom_angle_atom_site_label_3
_geom_angle
_geom_angle_site_symmetry_1
_geom_angle_site_symmetry_3
O10 Ni1 O10 178.63(12) 2_655 .
O10 Ni1 O39 91.75(9) 2_655 2_655
O10 Ni1 O39 88.29(9) . 2_655
O10 Ni1 O39 88.29(9) 2_655 .
O10 Ni1 O39 91.75(9) . .
O39 Ni1 O39 176.32(13) 2_655 .
O10 Ni1 N36 90.68(6) 2_655 .
O10 Ni1 N36 90.68(6) . .
O39 Ni1 N36 88.16(6) 2_655 .
O39 Ni1 N36 88.16(6) . .
O10 Ni1 N29 89.32(6) 2_655 .
O10 Ni1 N29 89.32(6) . .
O39 Ni1 N29 91.84(6) 2_655 .
O39 Ni1 N29 91.84(6) . .
N36 Ni1 N29 180.0 . .
O3 Ni2 O3 178.57(12) . 2
O3 Ni2 N40 90.71(6) . 3_445
O3 Ni2 N40 90.71(6) 2 3_445
O3 Ni2 O46 88.22(9) . 2
O3 Ni2 O46 91.82(9) 2 2
N40 Ni2 O46 88.22(6) 3_445 2
O3 Ni2 O46 91.82(9) . .
O3 Ni2 O46 88.23(9) 2 .
N40 Ni2 O46 88.22(6) 3_445 .
O46 Ni2 O46 176.44(13) 2 .
O3 Ni2 N45 89.29(6) . .
O3 Ni2 N45 89.29(6) 2 .
N40 Ni2 N45 180.0 3_445 .
O46 Ni2 N45 91.78(6) 2 .
O46 Ni2 N45 91.78(6) . .
C5 O3 Ni2 130.7(2) . .
O4 C5 O3 125.4(3) . .
O4 C5 C6 118.3(3) . .
O3 C5 C6 116.3(3) . .
C14 C6 C7 119.6(3) . .
C14 C6 C5 120.4(3) . .
C7 C6 C5 119.9(3) . .
C8 C7 C6 120.2(3) . .
C8 C7 H7 119.9 . .
C6 C7 H7 119.9 . .
C12 C8 C7 120.1(3) . .
C12 C8 C9 119.1(3) . .
C7 C8 C9 120.7(3) . .
O10 C9 O11 124.6(3) . .
O10 C9 C8 117.6(3) . .
O11 C9 C8 117.8(3) . .
C9 O10 Ni1 133.1(2) . .
C13 C12 C8 118.9(3) . .
C13 C12 H12 120.5 . .
C8 C12 H12 120.5 . .
C12 C13 C14 122.4(3) . .
C12 C13 O15 119.4(3) . .
C14 C13 O15 118.0(3) . .
C13 C14 C6 118.6(3) . .
C13 C14 H14 120.7 . .
C6 C14 H14 120.7 . .
C16 O15 C13 117.4(3) . .
C17 C16 O15 125.3(3) . .
C17 C16 C24 121.5(3) . .
O15 C16 C24 113.1(3) . .
C16 C17 C18 119.8(3) . .
C16 C17 H17 120.1 . .
C18 C17 H17 120.1 . .
C17 C18 C19 119.7(4) . .
C17 C18 H18 120.1 . .
C19 C18 H18 120.1 . .
C23 C19 C18 120.9(3) . .
C23 C19 C20 116.4(4) . .
C18 C19 C20 122.7(4) . .
O21 C20 O22 123.6(4) . .
O21 C20 C19 122.0(4) . .
O22 C20 C19 114.4(4) . .
C20 O22 H22 109.5 . .
C19 C23 C24 120.1(4) . .
C19 C23 H23 119.9 . .
C24 C23 H23 119.9 . .
N25 C24 C23 123.7(3) . .
N25 C24 C16 118.4(3) . .
C23 C24 C16 117.9(4) . .
C26 N25 C24 127.2(4) . .
C26 N25 H25 116.4 . .
C24 N25 H25 116.4 . .
O27 C26 N25 124.3(5) . .
O27 C26 C28 119.9(5) . .
N25 C26 C28 115.8(4) . .
C26 C28 H28A 109.5 . .
C26 C28 H28B 109.5 . .
H28A C28 H28B 109.5 . .
C26 C28 H28C 109.5 . .
H28A C28 H28C 109.5 . .
H28B C28 H28C 109.5 . .
C30 N29 C30 116.9(4) . 2_655
C30 N29 Ni1 121.56(19) . .
C30 N29 Ni1 121.56(19) 2_655 .
N29 C30 C31 123.3(3) . .
N29 C30 H30 118.4 . .
C31 C30 H30 118.4 . .
C30 C31 C32 120.3(3) . .
C30 C31 H31 119.9 . .
C32 C31 H31 119.9 . .
C31 C32 C31 116.0(4) . 2_655
C31 C32 C33 122.0(2) . .
C31 C32 C33 122.0(2) 2_655 .
C34 C33 C34 117.1(4) . 2_655
C34 C33 C32 121.5(2) . .
C34 C33 C32 121.5(2) 2_655 .
C35 C34 C33 119.8(3) . .
C35 C34 H34 120.1 . .
C33 C34 H34 120.1 . .
N45 C35 C34 122.6(3) 3_545 .
N45 C35 H35 118.7 3_545 .
C34 C35 H35 118.7 . .
C37B N36 C37B 121.7(11) . 2_655
C37A N36 C37A 113.8(6) 2_655 .
C37B N36 Ni1 119.2(5) . .
C37B N36 Ni1 119.2(5) 2_655 .
C37A N36 Ni1 123.1(3) 2_655 .
C37A N36 Ni1 123.1(3) . .
N36 C37A C38A 126.1(5) . .
N36 C37A H37A 117.0 . .
C38A C37A H37A 117.0 . .
C37A C38A C44 118.3(5) . .
C37A C38A H38A 120.8 . .
C44 C38A H38A 120.8 . .
N40 C41A C42A 125.6(4) . .
N40 C41A H41A 117.2 . .
C42A C41A H41A 117.2 . .
C41A C42A C43 118.2(4) . .
C41A C42A H42A 120.9 . .
C43 C42A H42A 120.9 . .
Ni1 O39 H39A 89.8 . .
Ni1 O39 H39B 129.0 . .
H39A O39 H39B 115.0 . .
C41A N40 C41A 114.3(5) . 2_655
C41B N40 C41B 121.1(7) 2_655 .
C41A N40 Ni2 122.8(2) . 3
C41A N40 Ni2 122.8(2) 2_655 3
C41B N40 Ni2 119.5(3) 2_655 3
C41B N40 Ni2 119.5(3) . 3
C42A C43 C42A 118.0(5) 2_655 .
C42B C43 C42B 111.9(7) 2_655 .
C42A C43 C44 121.0(2) 2_655 .
C42A C43 C44 121.0(2) . .
C42B C43 C44 124.1(3) 2_655 .
C42B C43 C44 124.1(3) . .
C38A C44 C38A 117.3(6) 2_655 .
C38B C44 C38B 113.7(9) . 2_655
C38A C44 C43 121.3(3) 2_655 .
C38A C44 C43 121.3(3) . .
C38B C44 C43 123.2(4) . .
C38B C44 C43 123.2(4) 2_655 .
C35 N45 C35 118.1(4) 3_455 4
C35 N45 Ni2 121.0(2) 3_455 .
C35 N45 Ni2 121.0(2) 4 .
Ni2 O46 H46A 90.3 . .
Ni2 O46 H46B 121.5 . .
H46A O46 H46B 101.6 . .
N36 C37B C38B 119.6(9) . .
N36 C37B H37B 120.2 . .
C38B C37B H37B 120.2 . .
C44 C38B C37B 122.7(8) . .
C44 C38B H38B 118.6 . .
C37B C38B H38B 118.6 . .
N40 C41B C42B 118.7(7) . .
N40 C41B H41B 120.6 . .
C42B C41B H41B 120.6 . .
C41B C42B C43 124.6(7) . .
C41B C42B H42B 117.7 . .
C43 C42B H42B 117.7 . .

loop_
_geom_bond_atom_site_label_1
_geom_bond_atom_site_label_2
_geom_bond_distance
_geom_bond_site_symmetry_2
Ni1 O10 2.040(2) 2_655
Ni1 O10 2.040(2) .
Ni1 O39 2.079(2) 2_655
Ni1 O39 2.080(2) .
Ni1 N36 2.109(4) .
Ni1 N29 2.113(4) .
Ni2 O3 2.054(2) .
Ni2 O3 2.054(2) 2
Ni2 N40 2.075(3) 3_445
Ni2 O46 2.090(2) 2
Ni2 O46 2.090(2) .
Ni2 N45 2.119(4) .
O3 C5 1.259(4) .
O4 C5 1.257(4) .
C5 C6 1.506(5) .
C6 C14 1.390(4) .
C6 C7 1.399(5) .
C7 C8 1.387(5) .
C7 H7 0.9500 .
C8 C12 1.383(4) .
C8 C9 1.500(5) .
C9 O10 1.257(4) .
C9 O11 1.280(4) .
C12 C13 1.375(5) .
C12 H12 0.9500 .
C13 C14 1.382(5) .
C13 O15 1.408(4) .
C14 H14 0.9500 .
O15 C16 1.377(4) .
C16 C17 1.374(5) .
C16 C24 1.419(5) .
C17 C18 1.390(5) .
C17 H17 0.9500 .
C18 C19 1.392(5) .
C18 H18 0.9500 .
C19 C23 1.390(6) .
C19 C20 1.490(5) .
C20 O21 1.216(5) .
C20 O22 1.318(5) .
O22 H22 0.8400 .
C23 C24 1.401(5) .
C23 H23 0.9500 .
C24 N25 1.395(5) .
N25 C26 1.314(6) .
N25 H25 0.8800 .
C26 O27 1.231(6) .
C26 C28 1.507(7) .
C28 H28A 0.9800 .
C28 H28B 0.9800 .
C28 H28C 0.9800 .
N29 C30 1.343(4) .
N29 C30 1.344(4) 2_655
C30 C31 1.374(4) .
C30 H30 0.9500 .
C31 C32 1.399(4) .
C31 H31 0.9500 .
C32 C31 1.399(4) 2_655
C32 C33 1.487(6) .
C33 C34 1.394(4) .
C33 C34 1.394(4) 2_655
C34 C35 1.378(4) .
C34 H34 0.9500 .
C35 N45 1.341(4) 3_545
C35 H35 0.9500 .
N36 C37B 1.322(10) .
N36 C37B 1.322(10) 2_655
N36 C37A 1.328(6) 2_655
N36 C37A 1.328(6) .
C37A C38A 1.361(8) .
C37A H37A 0.9500 .
C38A C44 1.386(3) .
C38A H38A 0.9500 .
C41A N40 1.336(3) .
C41A C42A 1.376(3) .
C41A H41A 0.9500 .
C42A C43 1.388(3) .
C42A H42A 0.9500 .
O39 H39A 0.9040 .
O39 H39B 0.9057 .
N40 C41A 1.336(3) 2_655
N40 C41B 1.339(3) 2_655
N40 C41B 1.339(3) .
N40 Ni2 2.075(3) 3
C43 C42A 1.387(3) 2_655
C43 C42B 1.389(3) 2_655
C43 C42B 1.389(3) .
C43 C44 1.471(5) .
C44 C38A 1.386(3) 2_655
C44 C38B 1.391(3) .
C44 C38B 1.391(3) 2_655
N45 C35 1.341(4) 3_455
N45 C35 1.341(4) 4
O46 H46A 0.9044 .
O46 H46B 0.9145 .
C37B C38B 1.400(14) .
C37B H37B 0.9500 .
C38B H38B 0.9500 .
C41B C42B 1.379(3) .
C41B H41B 0.9500 .
C42B H42B 0.9500 .

loop_
_platon_squeeze_void_nr
_platon_squeeze_void_average_x
_platon_squeeze_void_average_y
_platon_squeeze_void_average_z
_platon_squeeze_void_volume
_platon_squeeze_void_count_electrons
_platon_squeeze_void_content
1 0.000 0.000 0.000 185 77 ' '
2 0.000 0.500 0.000 171 72 ' '
3 0.500 0.500 0.000 185 77 ' '
4 0.500 1.000 0.000 171 72 ' '
5 0.500 1.000 0.500 171 72 ' '
6 1.000 0.500 0.500 171 72 ' '
7 0.500 0.500 0.500 185 78 ' '
8 1.000 0.000 0.500 185 78 ' '
